data_7002903
loop_
_publ_author_name
'Yang, Xiaoping'
'Jones, Richard A.'
'Rivers, Joseph H.'
'Wong, Wai-Kwok'

_publ_section_title
;
 Syntheses, structures, and photoluminescence of 1-D lanthanide
 coordination polymers
;
_journal_issue 47
_journal_name_full 'Dalton Transactions'
_journal_page_first 10505
_journal_page_last 10510
_journal_paper_doi 10.1039/b910588c
_journal_year 2009
_chemical_formula_moiety 'C46 H48 N4 O18 Tb3, C4 H10 O, C0.5 H2 O0.5'
_chemical_formula_sum 'C50.5 H60 N4 O19.5 Tb3'
_chemical_formula_weight 1511.78
_chemical_name_systematic
;
?
;
_space_group_IT_number 14
_symmetry_cell_setting monoclinic
_symmetry_space_group_name_Hall '-P 2ybc'
_symmetry_space_group_name_H-M 'P 1 21/c 1'
_atom_sites_solution_hydrogens geom
_atom_sites_solution_primary direct
_atom_sites_solution_secondary difmap
_audit_creation_method SHELXL-97
_cell_angle_alpha 90.00
_cell_angle_beta 111.40(3)
_cell_angle_gamma 90.00
_cell_formula_units_Z 4
_cell_length_a 15.194(3)
_cell_length_b 20.024(4)
_cell_length_c 20.223(4)
_cell_measurement_reflns_used 12019
_cell_measurement_temperature 153(2)
_cell_measurement_theta_max 27.48
_cell_measurement_theta_min 1.00
_cell_volume 5729(2)
_computing_cell_refinement 'Collect software, Nonius B.V. 1998'
_computing_data_collection 'Collect software, Nonius B.V. 1998'
_computing_data_reduction
;
DENZO and Scalepack (Otwinoski and Minor, 1997)
;
_computing_molecular_graphics 'XL SHELXTL/PC, Siemens Analytical'
_computing_structure_refinement 'XL SHELXTL/PC, Siemens Analytical'
_computing_structure_solution
;

SIR97 - Altomare A., Burla M.C., Camalli M., Cascarano G.L., Giacovazzo C.,
Guagliardi A., Moliterni A.G.G., Polidori G.,Spagna R.
;
_diffrn_ambient_temperature 153(2)
_diffrn_measured_fraction_theta_full 0.999
_diffrn_measured_fraction_theta_max 0.999
_diffrn_measurement_device_type CCD
_diffrn_measurement_method \w-scans
_diffrn_radiation_monochromator graphite
_diffrn_radiation_source 'fine-focus sealed tube'
_diffrn_radiation_type MoK\a
_diffrn_radiation_wavelength 0.71073
_diffrn_reflns_av_R_equivalents 0.0286
_diffrn_reflns_av_sigmaI/netI 0.0428
_diffrn_reflns_limit_h_max 18
_diffrn_reflns_limit_h_min -18
_diffrn_reflns_limit_k_max 16
_diffrn_reflns_limit_k_min -23
_diffrn_reflns_limit_l_max 24
_diffrn_reflns_limit_l_min -24
_diffrn_reflns_number 15917
_diffrn_reflns_theta_full 25.00
_diffrn_reflns_theta_max 25.00
_diffrn_reflns_theta_min 1.76
_exptl_absorpt_coefficient_mu 3.738
_exptl_absorpt_correction_T_max 0.7296
_exptl_absorpt_correction_T_min 0.6040
_exptl_absorpt_correction_type gaussian
_exptl_absorpt_process_details
;
Absorption correction given as Gaussian
;
_exptl_crystal_colour Yellow
_exptl_crystal_density_diffrn 1.753
_exptl_crystal_density_method 'not measured'
_exptl_crystal_description Block
_exptl_crystal_F_000 2968
_exptl_crystal_size_max 0.15
_exptl_crystal_size_mid 0.12
_exptl_crystal_size_min 0.09
_refine_diff_density_max 4.066
_refine_diff_density_min -3.993
_refine_diff_density_rms 0.193
_refine_ls_extinction_coef 0.00041(6)
_refine_ls_extinction_expression Fc^*^=kFc[1+0.001xFc^2^\l^3^/sin(2\q)]^-1/4^
_refine_ls_extinction_method SHELXL
_refine_ls_goodness_of_fit_ref 1.061
_refine_ls_hydrogen_treatment constr
_refine_ls_matrix_type full
_refine_ls_number_parameters 704
_refine_ls_number_reflns 10058
_refine_ls_number_restraints 0
_refine_ls_restrained_S_all 1.051
_refine_ls_R_factor_all 0.0558
_refine_ls_R_factor_gt 0.0455
_refine_ls_shift/su_max 0.001
_refine_ls_shift/su_mean 0.000
_refine_ls_structure_factor_coef Fsqd
_refine_ls_weighting_details 'calc w=1/[\s^2^(Fo^2^)+(0.0605P)^2^+5.5780P] where P=(Fo^2^+2Fc^2^)/3'
_refine_ls_weighting_scheme calc
_refine_ls_wR_factor_gt 0.1178
_refine_ls_wR_factor_ref 0.1272
_reflns_number_gt 8585
_reflns_number_total 10058
_reflns_threshold_expression >2sigma(I)
_cod_data_source_file b910588c.txt
_cod_data_source_block Complex-5
_cod_depositor_comments
;
The following automatic conversions were performed:
'_symmetry_cell_setting' value 'Monoclinic' changed to 'monoclinic'
according to '/home/saulius/struct/CIF-dictionaries/cif_core.dic'
dictionary named 'cif_core.dic' version 2.4.1 from
2010-06-29.

'_exptl_absorpt_correction_type' value 'Gaussian' changed to
'gaussian' according to
'/home/saulius/struct/CIF-dictionaries/cif_core.dic' dictionary named
'cif_core.dic' version 2.4.1 from 2010-06-29.

Automatic conversion script
Id: cif_fix_enum 1527 2010-12-29 10:47:43Z saulius 
;
_cod_original_sg_symbol_H-M P2(1)/c
_cod_original_formula_sum 'C50.50 H60 N4 O19.50 Tb3'
_cod_database_code 7002903

loop_
_symmetry_equiv_pos_as_xyz
'x, y, z'
'-x, y+1/2, -z+1/2'
'-x, -y, -z'
'x, -y-1/2, z-1/2'

loop_
_atom_site_label
_atom_site_type_symbol
_atom_site_fract_x
_atom_site_fract_y
_atom_site_fract_z
_atom_site_U_iso_or_equiv
_atom_site_adp_type
_atom_site_occupancy
_atom_site_symmetry_multiplicity
_atom_site_calc_flag
_atom_site_refinement_flags
_atom_site_disorder_assembly
_atom_site_disorder_group
Tb1 Tb 0.27113(2) 0.332886(17) 0.387693(17) 0.02103(11) Uani 1 1 d U . .
Tb2 Tb 0.13999(2) 0.478147(17) 0.284344(17) 0.02098(11) Uani 1 1 d U . .
Tb3 Tb 0.09967(3) 0.642984(19) 0.193441(19) 0.02764(12) Uani 1 1 d U . .
N1 N 0.3832(4) 0.2506(3) 0.4690(3) 0.0278(14) Uani 1 1 d U . .
N2 N 0.2631(4) 0.3341(3) 0.5099(3) 0.0267(14) Uani 1 1 d U . .
N3 N -0.0016(5) 0.6359(4) 0.0652(4) 0.0435(18) Uani 1 1 d U . .
N4 N 0.1313(6) 0.7396(4) 0.1259(4) 0.0452(18) Uani 1 1 d U . .
O1 O 0.4296(4) 0.2892(3) 0.2217(3) 0.0410(14) Uani 1 1 d U . .
O2 O 0.3587(4) 0.2914(3) 0.3299(3) 0.0297(12) Uani 1 1 d U . .
O3 O 0.1496(3) 0.4090(2) 0.3843(3) 0.0237(10) Uani 1 1 d U . .
O4 O 0.0005(3) 0.4814(2) 0.3260(3) 0.0247(11) Uani 1 1 d U . .
O5 O -0.0060(3) 0.4138(3) 0.2077(3) 0.0294(12) Uani 1 1 d U . .
O6 O 0.0386(3) 0.5314(3) 0.1756(2) 0.0280(12) Uani 1 1 d U . .
O7 O 0.2013(4) 0.7123(3) 0.2704(3) 0.0324(12) Uani 1 1 d U . .
O8 O 0.3215(5) 0.7554(3) 0.4039(3) 0.0468(15) Uani 1 1 d U . .
O9 O 0.1611(4) 0.2504(3) 0.3764(3) 0.0352(13) Uani 1 1 d U . .
O10 O 0.0325(5) 0.1977(4) 0.3113(4) 0.064(2) Uani 1 1 d U . .
O11 O 0.1702(4) 0.3514(3) 0.2677(3) 0.0281(11) Uani 1 1 d U . .
O12 O 0.1780(4) 0.4243(3) 0.1884(3) 0.0323(12) Uani 1 1 d U . .
O13 O 0.3980(4) 0.4124(3) 0.4498(3) 0.0307(12) Uani 1 1 d U . .
O14 O 0.2985(3) 0.4423(2) 0.3452(2) 0.0242(11) Uani 1 1 d U . .
O15 O 0.1949(4) 0.5515(3) 0.3920(3) 0.0279(11) Uani 1 1 d U . .
O16 O 0.0889(3) 0.5977(3) 0.2988(3) 0.0265(11) Uani 1 1 d U . .
O17 O 0.2285(3) 0.5603(3) 0.2502(3) 0.0259(11) Uani 1 1 d U . .
O18 O 0.2148(4) 0.6012(3) 0.1463(3) 0.0312(12) Uani 1 1 d U . .
C1 C 0.4305(8) 0.3601(5) 0.2217(6) 0.054(3) Uani 1 1 d U . .
H1A H 0.3949 0.3762 0.1748 0.081 Uiso 1 1 calc R . .
H1B H 0.4945 0.3756 0.2360 0.081 Uiso 1 1 calc R . .
H1C H 0.4028 0.3764 0.2543 0.081 Uiso 1 1 calc R . .
C2 C 0.4794(6) 0.2612(4) 0.2878(4) 0.0338(18) Uani 1 1 d U . .
C3 C 0.5652(6) 0.2313(5) 0.2991(5) 0.045(2) Uani 1 1 d U . .
H3A H 0.5898 0.2319 0.2631 0.054 Uiso 1 1 calc R . .
C4 C 0.6151(7) 0.2009(5) 0.3622(6) 0.052(2) Uani 1 1 d U . .
H4A H 0.6730 0.1809 0.3691 0.063 Uiso 1 1 calc R . .
C5 C 0.5790(6) 0.1999(5) 0.4159(5) 0.045(2) Uani 1 1 d U . .
H5A H 0.6127 0.1792 0.4589 0.054 Uiso 1 1 calc R . .
C6 C 0.4912(6) 0.2301(4) 0.4054(4) 0.0344(18) Uani 1 1 d U . .
C7 C 0.4396(5) 0.2628(4) 0.3413(4) 0.0299(17) Uani 1 1 d U . .
C8 C 0.4581(6) 0.2249(4) 0.4640(5) 0.0357(19) Uani 1 1 d U . .
H8A H 0.4957 0.1999 0.5028 0.043 Uiso 1 1 calc R . .
C9 C 0.3673(6) 0.2370(4) 0.5342(4) 0.0373(19) Uani 1 1 d U . .
H9A H 0.4233 0.2168 0.5687 0.045 Uiso 1 1 calc R . .
H9B H 0.3151 0.2061 0.5249 0.045 Uiso 1 1 calc R . .
C10 C 0.3450(6) 0.3018(4) 0.5632(4) 0.0329(18) Uani 1 1 d U . .
H10A H 0.3316 0.2929 0.6057 0.040 Uiso 1 1 calc R . .
H10B H 0.3993 0.3314 0.5758 0.040 Uiso 1 1 calc R . .
C11 C 0.1938(6) 0.3500(4) 0.5278(4) 0.0294(17) Uani 1 1 d U . .
H11A H 0.1997 0.3389 0.5739 0.035 Uiso 1 1 calc R . .
C12 C 0.1068(5) 0.3833(4) 0.4855(4) 0.0267(16) Uani 1 1 d U . .
C13 C 0.0357(6) 0.3893(4) 0.5156(4) 0.0317(18) Uani 1 1 d U . .
H13A H 0.0460 0.3701 0.5597 0.038 Uiso 1 1 calc R . .
C14 C -0.0462(6) 0.4222(4) 0.4820(4) 0.0344(18) Uani 1 1 d U . .
H14A H -0.0921 0.4242 0.5023 0.041 Uiso 1 1 calc R . .
C15 C -0.0618(5) 0.4528(4) 0.4174(4) 0.0308(17) Uani 1 1 d U . .
H15A H -0.1180 0.4757 0.3943 0.037 Uiso 1 1 calc R . .
C16 C 0.0063(5) 0.4493(3) 0.3877(4) 0.0225(15) Uani 1 1 d U . .
C17 C 0.0907(5) 0.4124(3) 0.4188(4) 0.0210(14) Uani 1 1 d U . .
C18 C -0.0864(5) 0.5156(4) 0.2876(4) 0.0315(17) Uani 1 1 d U . .
H18A H -0.0970 0.5498 0.3172 0.047 Uiso 1 1 calc R . .
H18B H -0.1378 0.4843 0.2745 0.047 Uiso 1 1 calc R . .
H18C H -0.0825 0.5355 0.2456 0.047 Uiso 1 1 calc R . .
C19 C -0.0383(6) 0.3538(4) 0.2307(4) 0.0352(19) Uani 1 1 d U . .
H19A H -0.1061 0.3537 0.2135 0.053 Uiso 1 1 calc R . .
H19B H -0.0138 0.3520 0.2816 0.053 Uiso 1 1 calc R . .
H19C H -0.0166 0.3156 0.2122 0.053 Uiso 1 1 calc R . .
C20 C -0.0547(5) 0.4357(4) 0.1388(4) 0.0314(18) Uani 1 1 d U . .
C21 C -0.1252(6) 0.3987(5) 0.0894(5) 0.042(2) Uani 1 1 d U . .
H21A H -0.1441 0.3577 0.1013 0.050 Uiso 1 1 calc R . .
C22 C -0.1676(7) 0.4251(5) 0.0204(5) 0.048(2) Uani 1 1 d U . .
H22A H -0.2163 0.4019 -0.0136 0.058 Uiso 1 1 calc R . .
C23 C -0.1378(7) 0.4844(5) 0.0032(5) 0.047(2) Uani 1 1 d U . .
H23A H -0.1635 0.4993 -0.0435 0.057 Uiso 1 1 calc R . .
C24 C -0.0702(6) 0.5234(4) 0.0531(4) 0.0359(19) Uani 1 1 d U . .
C25 C -0.0261(5) 0.4983(4) 0.1235(4) 0.0292(17) Uani 1 1 d U . .
C26 C -0.0501(6) 0.5880(5) 0.0292(4) 0.041(2) Uani 1 1 d U . .
H26A H -0.0766 0.5953 -0.0195 0.049 Uiso 1 1 calc R . .
C27 C -0.0024(7) 0.7015(6) 0.0286(5) 0.055(3) Uani 1 1 d U . .
H27A H -0.0291 0.6953 -0.0225 0.066 Uiso 1 1 calc R . .
H27B H -0.0417 0.7333 0.0414 0.066 Uiso 1 1 calc R . .
C28 C 0.0932(8) 0.7275(5) 0.0492(5) 0.053(3) Uani 1 1 d U . .
H28A H 0.0928 0.7688 0.0240 0.064 Uiso 1 1 calc R . .
H28B H 0.1328 0.6956 0.0369 0.064 Uiso 1 1 calc R . .
C29 C 0.1784(7) 0.7934(5) 0.1474(5) 0.044(2) Uani 1 1 d U . .
H29A H 0.1782 0.8235 0.1123 0.053 Uiso 1 1 calc R . .
C30 C 0.2316(6) 0.8128(4) 0.2191(5) 0.0335(18) Uani 1 1 d U . .
C31 C 0.2746(6) 0.8772(4) 0.2297(5) 0.041(2) Uani 1 1 d U . .
H31A H 0.2673 0.9041 0.1906 0.049 Uiso 1 1 calc R . .
C32 C 0.3264(7) 0.9001(5) 0.2961(5) 0.048(2) Uani 1 1 d U . .
H32A H 0.3507 0.9433 0.3028 0.058 Uiso 1 1 calc R . .
C33 C 0.3421(6) 0.8572(4) 0.3537(5) 0.044(2) Uani 1 1 d U . .
H33A H 0.3788 0.8717 0.3990 0.053 Uiso 1 1 calc R . .
C34 C 0.3043(6) 0.7939(4) 0.3447(5) 0.0376(19) Uani 1 1 d U . .
C35 C 0.2443(6) 0.7706(4) 0.2772(5) 0.0332(18) Uani 1 1 d U . .
C36 C 0.3695(7) 0.6938(5) 0.4038(6) 0.055(3) Uani 1 1 d U . .
H36A H 0.3790 0.6700 0.4471 0.083 Uiso 1 1 calc R . .
H36B H 0.4296 0.7030 0.4003 0.083 Uiso 1 1 calc R . .
H36C H 0.3320 0.6671 0.3641 0.083 Uiso 1 1 calc R . .
C37 C 0.1200(8) 0.2076(5) 0.3318(6) 0.055(3) Uani 1 1 d U . .
C38 C 0.1724(14) 0.1728(10) 0.2940(11) 0.124(6) Uani 1 1 d U . .
H38A H 0.2381 0.1846 0.3146 0.186 Uiso 1 1 calc R . .
H38B H 0.1479 0.1856 0.2448 0.186 Uiso 1 1 calc R . .
H38C H 0.1656 0.1254 0.2977 0.186 Uiso 1 1 calc R . .
C39 C 0.1807(5) 0.3656(4) 0.2098(4) 0.0308(18) Uani 1 1 d U . .
C40 C 0.1949(7) 0.3080(5) 0.1661(5) 0.049(2) Uani 1 1 d U . .
H40A H 0.2519 0.2846 0.1929 0.073 Uiso 1 1 calc R . .
H40B H 0.1997 0.3250 0.1231 0.073 Uiso 1 1 calc R . .
H40C H 0.1421 0.2780 0.1545 0.073 Uiso 1 1 calc R . .
C41 C 0.3711(5) 0.4544(4) 0.4019(4) 0.0248(15) Uani 1 1 d U . .
C42 C 0.4205(6) 0.5199(4) 0.4073(5) 0.039(2) Uani 1 1 d U . .
H42A H 0.4856 0.5152 0.4377 0.058 Uiso 1 1 calc R . .
H42B H 0.3908 0.5528 0.4266 0.058 Uiso 1 1 calc R . .
H42C H 0.4169 0.5337 0.3609 0.058 Uiso 1 1 calc R . .
C43 C 0.1435(5) 0.6006(4) 0.3643(4) 0.0251(16) Uani 1 1 d U . .
C44 C 0.1428(6) 0.6637(4) 0.4042(5) 0.0359(19) Uani 1 1 d U . .
C45 C 0.2581(5) 0.5656(4) 0.1988(4) 0.0246(15) Uani 1 1 d U . .
C46 C 0.3480(6) 0.5305(5) 0.2037(5) 0.041(2) Uani 1 1 d U . .
H46A H 0.3354 0.4839 0.1937 0.061 Uiso 1 1 calc R . .
H46B H 0.3944 0.5358 0.2506 0.061 Uiso 1 1 calc R . .
H46C H 0.3715 0.5495 0.1698 0.061 Uiso 1 1 calc R . .
O19 O 0.2906(5) 0.4749(4) 0.6331(4) 0.070(2) Uani 1 1 d U . .
C50 C 0.3538(10) 0.4148(7) 0.7389(7) 0.085(4) Uani 1 1 d DU . .
H50A H 0.4115 0.4003 0.7752 0.127 Uiso 1 1 calc R . .
H50B H 0.3170 0.3765 0.7164 0.127 Uiso 1 1 calc R . .
H50C H 0.3185 0.4416 0.7598 0.127 Uiso 1 1 calc R . .
C49 C 0.3757(7) 0.4540(6) 0.6865(5) 0.056(3) Uani 1 1 d DU . .
H49B H 0.4131 0.4926 0.7091 0.067 Uiso 1 1 calc R . .
H49A H 0.4121 0.4273 0.6656 0.067 Uiso 1 1 calc R . .
C48 C 0.3079(11) 0.5080(8) 0.5674(8) 0.090(4) Uani 1 1 d U . .
H48B H 0.3451 0.4771 0.5515 0.108 Uiso 1 1 calc R . .
H48A H 0.2470 0.5124 0.5290 0.108 Uiso 1 1 calc R . .
C47 C 0.3562(11) 0.5753(8) 0.5780(8) 0.095(4) Uani 1 1 d U . .
H47A H 0.3623 0.5893 0.5345 0.142 Uiso 1 1 calc R . .
H47B H 0.4177 0.5720 0.6146 0.142 Uiso 1 1 calc R . .
H47C H 0.3191 0.6075 0.5917 0.142 Uiso 1 1 calc R . .
O20 O 0.4609(18) 1.0125(15) 0.4731(13) 0.125(8) Uani 0.50 1 d PU . .
H20A H 0.5028 0.9970 0.5105 0.187 Uiso 0.50 1 d PR . .
C51 C 0.388(2) 1.0388(18) 0.4967(18) 0.105(10) Uani 0.50 1 d PU . .
H51C H 0.3379 1.0575 0.4569 0.126 Uiso 0.50 1 calc PR . .
H51A H 0.4148 1.0730 0.5316 0.126 Uiso 0.50 1 calc PR . .
H51B H 0.3638 1.0035 0.5171 0.126 Uiso 0.50 1 calc PR . .

loop_
_atom_site_aniso_label
_atom_site_aniso_U_11
_atom_site_aniso_U_22
_atom_site_aniso_U_33
_atom_site_aniso_U_23
_atom_site_aniso_U_13
_atom_site_aniso_U_12
Tb1 0.02003(19) 0.01803(19) 0.02376(19) 0.00045(13) 0.00650(14) 0.00034(13)
Tb2 0.02003(19) 0.0222(2) 0.01975(19) 0.00282(13) 0.00616(14) 0.00057(13)
Tb3 0.0293(2) 0.0278(2) 0.0261(2) 0.01005(15) 0.01055(16) 0.00543(15)
N1 0.029(3) 0.024(3) 0.029(3) 0.006(3) 0.008(3) 0.005(3)
N2 0.030(3) 0.023(3) 0.024(3) 0.002(2) 0.007(3) 0.004(3)
N3 0.040(4) 0.048(4) 0.036(4) 0.018(3) 0.005(3) -0.004(3)
N4 0.063(5) 0.042(4) 0.031(3) 0.006(3) 0.017(3) -0.001(4)
O1 0.045(3) 0.044(3) 0.036(3) -0.005(3) 0.018(3) 0.010(3)
O2 0.026(3) 0.034(3) 0.030(3) -0.001(2) 0.011(2) 0.004(2)
O3 0.024(2) 0.022(3) 0.026(2) 0.004(2) 0.010(2) 0.005(2)
O4 0.024(2) 0.025(3) 0.026(2) 0.004(2) 0.009(2) 0.004(2)
O5 0.026(3) 0.033(3) 0.027(3) 0.002(2) 0.006(2) -0.004(2)
O6 0.023(3) 0.039(3) 0.017(2) 0.003(2) 0.001(2) 0.002(2)
O7 0.041(3) 0.023(3) 0.033(3) 0.001(2) 0.013(2) -0.005(2)
O8 0.054(4) 0.028(3) 0.050(3) 0.006(3) 0.009(3) -0.008(3)
O9 0.032(3) 0.034(3) 0.035(3) 0.001(2) 0.006(2) -0.012(2)
O10 0.053(4) 0.081(5) 0.058(4) -0.014(4) 0.018(3) -0.035(4)
O11 0.024(3) 0.030(3) 0.026(3) -0.004(2) 0.004(2) -0.003(2)
O12 0.033(3) 0.037(3) 0.029(3) 0.002(2) 0.013(2) 0.001(2)
O13 0.032(3) 0.025(3) 0.028(3) 0.003(2) 0.002(2) -0.009(2)
O14 0.025(2) 0.025(3) 0.024(2) 0.000(2) 0.009(2) -0.002(2)
O15 0.031(3) 0.024(3) 0.027(3) 0.002(2) 0.009(2) 0.002(2)
O16 0.028(3) 0.026(3) 0.028(3) 0.008(2) 0.013(2) 0.004(2)
O17 0.027(3) 0.026(3) 0.025(2) 0.009(2) 0.011(2) 0.003(2)
O18 0.031(3) 0.037(3) 0.028(3) 0.010(2) 0.014(2) 0.003(2)
C1 0.061(6) 0.051(5) 0.053(5) 0.011(4) 0.025(4) 0.005(4)
C2 0.029(4) 0.036(4) 0.037(4) -0.010(3) 0.013(3) 0.000(3)
C3 0.039(4) 0.050(5) 0.052(5) -0.006(4) 0.024(4) 0.004(4)
C4 0.043(5) 0.048(5) 0.066(6) -0.001(4) 0.021(4) 0.016(4)
C5 0.034(4) 0.050(5) 0.051(5) 0.005(4) 0.013(4) 0.016(4)
C6 0.032(4) 0.029(4) 0.040(4) -0.002(3) 0.010(3) 0.003(3)
C7 0.028(4) 0.022(4) 0.040(4) -0.003(3) 0.012(3) 0.001(3)
C8 0.032(4) 0.028(4) 0.043(4) 0.006(3) 0.008(3) 0.007(3)
C9 0.040(4) 0.031(4) 0.040(4) 0.010(3) 0.013(4) 0.005(3)
C10 0.037(4) 0.032(4) 0.030(4) 0.006(3) 0.011(3) 0.005(3)
C11 0.034(4) 0.030(4) 0.025(4) 0.003(3) 0.011(3) -0.003(3)
C12 0.029(4) 0.026(4) 0.028(4) -0.002(3) 0.013(3) -0.002(3)
C13 0.036(4) 0.038(4) 0.027(4) 0.003(3) 0.019(3) 0.001(3)
C14 0.034(4) 0.040(4) 0.036(4) 0.002(3) 0.022(3) 0.002(3)
C15 0.023(4) 0.034(4) 0.034(4) 0.002(3) 0.010(3) 0.005(3)
C16 0.029(4) 0.015(3) 0.025(3) -0.002(3) 0.012(3) -0.003(3)
C17 0.022(3) 0.020(3) 0.022(3) 0.002(3) 0.009(3) 0.000(3)
C18 0.022(4) 0.031(4) 0.036(4) 0.009(3) 0.006(3) 0.008(3)
C19 0.033(4) 0.033(4) 0.035(4) 0.000(3) 0.007(3) -0.007(3)
C20 0.022(4) 0.039(4) 0.030(4) -0.008(3) 0.005(3) 0.006(3)
C21 0.040(4) 0.036(4) 0.044(4) -0.005(4) 0.009(4) -0.004(4)
C22 0.047(5) 0.051(5) 0.034(4) -0.009(4) -0.001(4) -0.010(4)
C23 0.051(5) 0.050(5) 0.029(4) 0.003(4) 0.001(4) 0.002(4)
C24 0.034(4) 0.040(4) 0.028(4) -0.007(3) 0.004(3) 0.004(3)
C25 0.026(4) 0.031(4) 0.029(4) 0.000(3) 0.008(3) 0.004(3)
C26 0.042(4) 0.050(5) 0.025(4) 0.009(4) 0.006(3) 0.004(4)
C27 0.057(5) 0.058(6) 0.036(4) 0.020(4) 0.000(4) -0.010(4)
C28 0.068(6) 0.047(5) 0.041(5) 0.013(4) 0.017(4) -0.001(4)
C29 0.060(5) 0.033(5) 0.047(5) 0.011(4) 0.028(4) 0.004(4)
C30 0.031(4) 0.027(4) 0.048(4) 0.004(3) 0.021(4) 0.004(3)
C31 0.048(5) 0.027(4) 0.057(5) 0.010(4) 0.029(4) 0.001(3)
C32 0.047(5) 0.035(5) 0.063(5) 0.005(4) 0.020(4) -0.007(4)
C33 0.037(4) 0.026(4) 0.060(5) 0.005(4) 0.006(4) -0.004(3)
C34 0.035(4) 0.032(4) 0.043(4) 0.001(4) 0.011(4) 0.003(3)
C35 0.034(4) 0.022(4) 0.048(4) 0.012(3) 0.020(4) 0.002(3)
C36 0.049(5) 0.036(5) 0.061(5) 0.007(4) -0.003(4) -0.004(4)
C37 0.061(6) 0.049(5) 0.066(6) -0.021(5) 0.035(5) -0.021(4)
C38 0.125(9) 0.114(9) 0.145(10) -0.043(8) 0.063(8) -0.031(7)
C39 0.023(4) 0.037(4) 0.029(4) -0.006(3) 0.006(3) 0.000(3)
C40 0.052(5) 0.057(5) 0.035(4) -0.009(4) 0.012(4) 0.014(4)
C41 0.020(3) 0.029(4) 0.026(3) 0.003(3) 0.009(3) 0.002(3)
C42 0.033(4) 0.032(4) 0.040(4) 0.008(3) 0.001(3) -0.002(3)
C43 0.026(4) 0.024(4) 0.027(4) 0.004(3) 0.013(3) -0.003(3)
C44 0.045(4) 0.030(4) 0.037(4) -0.004(3) 0.020(4) 0.000(3)
C45 0.026(3) 0.024(4) 0.025(3) 0.001(3) 0.010(3) -0.003(3)
C46 0.034(4) 0.044(5) 0.051(5) 0.011(4) 0.025(4) 0.010(4)
O19 0.055(4) 0.076(5) 0.072(5) -0.015(4) 0.014(4) 0.010(4)
C50 0.092(7) 0.076(7) 0.088(7) -0.007(6) 0.035(6) -0.001(6)
C49 0.048(5) 0.064(6) 0.050(5) -0.003(5) 0.013(4) 0.006(4)
C48 0.087(7) 0.116(9) 0.081(7) -0.019(6) 0.046(6) -0.008(7)
C47 0.113(8) 0.099(8) 0.091(7) -0.004(6) 0.061(7) 0.023(7)
O20 0.127(12) 0.132(12) 0.120(11) -0.006(9) 0.052(9) -0.006(9)
C51 0.097(13) 0.100(13) 0.117(13) 0.000(9) 0.039(9) -0.008(9)

loop_
_atom_type_symbol
_atom_type_description
_atom_type_scat_dispersion_real
_atom_type_scat_dispersion_imag
_atom_type_scat_source
C C 0.0033 0.0016 'International Tables Vol C Tables 4.2.6.8 and 6.1.1.4'
H H 0.0000 0.0000 'International Tables Vol C Tables 4.2.6.8 and 6.1.1.4'
N N 0.0061 0.0033 'International Tables Vol C Tables 4.2.6.8 and 6.1.1.4'
O O 0.0106 0.0060 'International Tables Vol C Tables 4.2.6.8 and 6.1.1.4'
Tb Tb -0.1723 4.1537 'International Tables Vol C Tables 4.2.6.8 and 6.1.1.4'

loop_
_geom_angle_atom_site_label_1
_geom_angle_atom_site_label_2
_geom_angle_atom_site_label_3
_geom_angle
_geom_angle_site_symmetry_1
_geom_angle_site_symmetry_3
_geom_angle_publ_flag
O2 Tb1 O9 103.4(2) . . ?
O2 Tb1 O3 146.21(18) . . ?
O9 Tb1 O3 85.89(19) . . ?
O2 Tb1 O11 79.00(18) . . ?
O9 Tb1 O11 80.56(19) . . ?
O3 Tb1 O11 70.48(17) . . ?
O2 Tb1 O14 86.52(18) . . ?
O9 Tb1 O14 144.99(18) . . ?
O3 Tb1 O14 69.21(16) . . ?
O11 Tb1 O14 68.34(17) . . ?
O2 Tb1 O13 90.14(19) . . ?
O9 Tb1 O13 156.91(18) . . ?
O3 Tb1 O13 93.20(18) . . ?
O11 Tb1 O13 120.85(17) . . ?
O14 Tb1 O13 52.96(16) . . ?
O2 Tb1 N1 72.9(2) . . ?
O9 Tb1 N1 83.6(2) . . ?
O3 Tb1 N1 140.88(18) . . ?
O11 Tb1 N1 143.38(19) . . ?
O14 Tb1 N1 131.18(19) . . ?
O13 Tb1 N1 82.66(19) . . ?
O2 Tb1 N2 140.41(19) . . ?
O9 Tb1 N2 79.1(2) . . ?
O3 Tb1 N2 72.92(18) . . ?
O11 Tb1 N2 139.04(19) . . ?
O14 Tb1 N2 114.28(18) . . ?
O13 Tb1 N2 78.59(19) . . ?
N1 Tb1 N2 68.1(2) . . ?
O2 Tb1 C41 88.4(2) . . ?
O9 Tb1 C41 166.3(2) . . ?
O3 Tb1 C41 80.46(19) . . ?
O11 Tb1 C41 95.27(19) . . ?
O14 Tb1 C41 27.12(18) . . ?
O13 Tb1 C41 25.84(19) . . ?
N1 Tb1 C41 106.7(2) . . ?
N2 Tb1 C41 96.2(2) . . ?
O2 Tb1 Tb2 107.33(14) . . ?
O9 Tb1 Tb2 106.57(14) . . ?
O3 Tb1 Tb2 39.54(11) . . ?
O11 Tb1 Tb2 44.72(13) . . ?
O14 Tb1 Tb2 39.12(11) . . ?
O13 Tb1 Tb2 86.57(12) . . ?
N1 Tb1 Tb2 169.23(15) . . ?
N2 Tb1 Tb2 109.67(14) . . ?
C41 Tb1 Tb2 62.65(14) . . ?
O14 Tb2 O17 77.66(17) . . ?
O14 Tb2 O3 69.69(16) . . ?
O17 Tb2 O3 140.58(17) . . ?
O14 Tb2 O6 142.17(17) . . ?
O17 Tb2 O6 70.83(17) . . ?
O3 Tb2 O6 146.91(17) . . ?
O14 Tb2 O12 78.02(17) . . ?
O17 Tb2 O12 75.78(18) . . ?
O3 Tb2 O12 116.68(17) . . ?
O6 Tb2 O12 74.44(18) . . ?
O14 Tb2 O15 76.90(17) . . ?
O17 Tb2 O15 78.63(17) . . ?
O3 Tb2 O15 73.07(17) . . ?
O6 Tb2 O15 115.52(17) . . ?
O12 Tb2 O15 147.30(17) . . ?
O14 Tb2 O5 130.94(17) . . ?
O17 Tb2 O5 129.21(16) . . ?
O3 Tb2 O5 89.56(17) . . ?
O6 Tb2 O5 63.00(17) . . ?
O12 Tb2 O5 72.64(17) . . ?
O15 Tb2 O5 140.06(17) . . ?
O14 Tb2 O4 129.97(16) . . ?
O17 Tb2 O4 134.69(16) . . ?
O3 Tb2 O4 62.69(15) . . ?
O6 Tb2 O4 87.65(16) . . ?
O12 Tb2 O4 137.08(17) . . ?
O15 Tb2 O4 75.60(16) . . ?
O5 Tb2 O4 64.49(16) . . ?
O14 Tb2 O16 120.87(17) . . ?
O17 Tb2 O16 67.34(16) . . ?
O3 Tb2 O16 111.65(16) . . ?
O6 Tb2 O16 64.80(17) . . ?
O12 Tb2 O16 131.67(17) . . ?
O15 Tb2 O16 51.13(16) . . ?
O5 Tb2 O16 108.00(17) . . ?
O4 Tb2 O16 67.44(16) . . ?
O14 Tb2 O11 65.38(16) . . ?
O17 Tb2 O11 119.16(17) . . ?
O3 Tb2 O11 65.91(16) . . ?
O6 Tb2 O11 113.11(17) . . ?
O12 Tb2 O11 51.21(17) . . ?
O15 Tb2 O11 131.36(16) . . ?
O5 Tb2 O11 65.58(16) . . ?
O4 Tb2 O11 105.83(16) . . ?
O16 Tb2 O11 172.69(16) . . ?
O14 Tb2 C39 70.58(19) . . ?
O17 Tb2 C39 97.8(2) . . ?
O3 Tb2 C39 91.7(2) . . ?
O6 Tb2 C39 93.2(2) . . ?
O12 Tb2 C39 25.3(2) . . ?
O15 Tb2 C39 147.25(19) . . ?
O5 Tb2 C39 66.03(19) . . ?
O4 Tb2 C39 123.5(2) . . ?
O16 Tb2 C39 156.2(2) . . ?
O11 Tb2 C39 25.9(2) . . ?
O14 Tb2 C43 98.94(19) . . ?
O17 Tb2 C43 71.53(18) . . ?
O3 Tb2 C43 91.99(18) . . ?
O6 Tb2 C43 90.58(19) . . ?
O12 Tb2 C43 147.01(19) . . ?
O15 Tb2 C43 25.18(18) . . ?
O5 Tb2 C43 126.65(19) . . ?
O4 Tb2 C43 69.28(18) . . ?
O16 Tb2 C43 25.95(18) . . ?
O11 Tb2 C43 155.90(18) . . ?
C39 Tb2 C43 166.8(2) . . ?
O7 Tb3 O10 96.1(3) . 2 ?
O7 Tb3 O16 82.47(19) . . ?
O10 Tb3 O16 82.7(2) 2 . ?
O7 Tb3 O6 144.79(18) . . ?
O10 Tb3 O6 99.0(3) 2 . ?
O16 Tb3 O6 68.27(17) . . ?
O7 Tb3 O18 94.2(2) . . ?
O10 Tb3 O18 155.2(2) 2 . ?
O16 Tb3 O18 121.07(17) . . ?
O6 Tb3 O18 85.07(18) . . ?
O7 Tb3 N3 140.3(2) . . ?
O10 Tb3 N3 77.4(3) 2 . ?
O16 Tb3 N3 133.9(2) . . ?
O6 Tb3 N3 74.4(2) . . ?
O18 Tb3 N3 80.3(2) . . ?
O7 Tb3 O17 82.28(19) . . ?
O10 Tb3 O17 151.1(2) 2 . ?
O16 Tb3 O17 68.52(16) . . ?
O6 Tb3 O17 69.30(16) . . ?
O18 Tb3 O17 52.84(16) . . ?
N3 Tb3 O17 121.5(2) . . ?
O7 Tb3 N4 71.3(2) . . ?
O10 Tb3 N4 86.9(3) 2 . ?
O16 Tb3 N4 150.5(2) . . ?
O6 Tb3 N4 140.9(2) . . ?
O18 Tb3 N4 75.2(2) . . ?
N3 Tb3 N4 69.3(2) . . ?
O17 Tb3 N4 119.1(2) . . ?
O7 Tb3 C45 87.2(2) . . ?
O10 Tb3 C45 175.8(3) 2 . ?
O16 Tb3 C45 95.29(19) . . ?
O6 Tb3 C45 76.83(19) . . ?
O18 Tb3 C45 26.04(18) . . ?
N3 Tb3 C45 101.7(2) . . ?
O17 Tb3 C45 26.83(18) . . ?
N4 Tb3 C45 96.5(2) . . ?
O7 Tb3 Tb2 105.10(14) . . ?
O10 Tb3 Tb2 115.8(2) 2 . ?
O16 Tb3 Tb2 43.16(12) . . ?
O6 Tb3 Tb2 39.79(11) . . ?
O18 Tb3 Tb2 82.86(12) . . ?
N3 Tb3 Tb2 113.08(18) . . ?
O17 Tb3 Tb2 39.19(11) . . ?
N4 Tb3 Tb2 157.24(19) . . ?
C45 Tb3 Tb2 60.70(14) . . ?
C8 N1 C9 116.3(7) . . ?
C8 N1 Tb1 128.4(5) . . ?
C9 N1 Tb1 114.9(5) . . ?
C11 N2 C10 118.0(6) . . ?
C11 N2 Tb1 128.6(5) . . ?
C10 N2 Tb1 112.6(5) . . ?
C26 N3 C27 118.7(7) . . ?
C26 N3 Tb3 130.6(6) . . ?
C27 N3 Tb3 110.7(6) . . ?
C29 N4 C28 117.1(8) . . ?
C29 N4 Tb3 131.2(6) . . ?
C28 N4 Tb3 111.6(6) . . ?
C2 O1 C1 113.7(7) . . ?
C7 O2 Tb1 141.3(5) . . ?
C17 O3 Tb1 133.4(4) . . ?
C17 O3 Tb2 124.5(4) . . ?
Tb1 O3 Tb2 101.60(18) . . ?
C16 O4 C18 117.0(6) . . ?
C16 O4 Tb2 120.0(4) . . ?
C18 O4 Tb2 123.0(4) . . ?
C20 O5 C19 117.9(6) . . ?
C20 O5 Tb2 118.6(5) . . ?
C19 O5 Tb2 123.4(4) . . ?
C25 O6 Tb3 136.0(5) . . ?
C25 O6 Tb2 122.8(5) . . ?
Tb3 O6 Tb2 101.00(18) . . ?
C35 O7 Tb3 144.4(5) . . ?
C34 O8 C36 114.8(8) . . ?
C37 O9 Tb1 136.5(6) . . ?
C37 O10 Tb3 155.3(8) . 2_545 ?
C39 O11 Tb1 136.4(5) . . ?
C39 O11 Tb2 89.4(5) . . ?
Tb1 O11 Tb2 95.61(17) . . ?
C39 O12 Tb2 97.3(5) . . ?
C41 O13 Tb1 93.8(4) . . ?
C41 O14 Tb2 141.1(5) . . ?
C41 O14 Tb1 93.2(4) . . ?
Tb2 O14 Tb1 100.50(17) . . ?
C43 O15 Tb2 96.7(4) . . ?
C43 O16 Tb3 132.8(4) . . ?
C43 O16 Tb2 92.9(4) . . ?
Tb3 O16 Tb2 97.56(18) . . ?
C45 O17 Tb2 134.2(5) . . ?
C45 O17 Tb3 91.2(4) . . ?
Tb2 O17 Tb3 99.23(17) . . ?
C45 O18 Tb3 95.5(4) . . ?
O1 C1 H1A 109.5 . . ?
O1 C1 H1B 109.5 . . ?
H1A C1 H1B 109.5 . . ?
O1 C1 H1C 109.5 . . ?
H1A C1 H1C 109.5 . . ?
H1B C1 H1C 109.5 . . ?
C3 C2 O1 119.0(7) . . ?
C3 C2 C7 121.7(8) . . ?
O1 C2 C7 119.3(7) . . ?
C4 C3 C2 121.1(9) . . ?
C4 C3 H3A 119.4 . . ?
C2 C3 H3A 119.4 . . ?
C3 C4 C5 119.8(9) . . ?
C3 C4 H4A 120.1 . . ?
C5 C4 H4A 120.1 . . ?
C4 C5 C6 120.0(9) . . ?
C4 C5 H5A 120.0 . . ?
C6 C5 H5A 120.0 . . ?
C7 C6 C5 121.1(8) . . ?
C7 C6 C8 122.9(7) . . ?
C5 C6 C8 116.0(8) . . ?
O2 C7 C6 122.8(7) . . ?
O2 C7 C2 121.0(7) . . ?
C6 C7 C2 116.2(7) . . ?
N1 C8 C6 128.0(8) . . ?
N1 C8 H8A 116.0 . . ?
C6 C8 H8A 116.0 . . ?
N1 C9 C10 109.1(7) . . ?
N1 C9 H9A 109.9 . . ?
C10 C9 H9A 109.9 . . ?
N1 C9 H9B 109.9 . . ?
C10 C9 H9B 109.9 . . ?
H9A C9 H9B 108.3 . . ?
N2 C10 C9 110.1(7) . . ?
N2 C10 H10A 109.6 . . ?
C9 C10 H10A 109.6 . . ?
N2 C10 H10B 109.6 . . ?
C9 C10 H10B 109.6 . . ?
H10A C10 H10B 108.2 . . ?
N2 C11 C12 128.2(7) . . ?
N2 C11 H11A 115.9 . . ?
C12 C11 H11A 115.9 . . ?
C17 C12 C13 118.7(7) . . ?
C17 C12 C11 124.0(7) . . ?
C13 C12 C11 117.2(7) . . ?
C14 C13 C12 121.9(7) . . ?
C14 C13 H13A 119.1 . . ?
C12 C13 H13A 119.1 . . ?
C13 C14 C15 120.1(7) . . ?
C13 C14 H14A 120.0 . . ?
C15 C14 H14A 120.0 . . ?
C16 C15 C14 119.5(7) . . ?
C16 C15 H15A 120.2 . . ?
C14 C15 H15A 120.2 . . ?
O4 C16 C15 124.2(7) . . ?
O4 C16 C17 113.3(6) . . ?
C15 C16 C17 122.5(7) . . ?
O3 C17 C12 124.7(6) . . ?
O3 C17 C16 118.1(6) . . ?
C12 C17 C16 117.1(6) . . ?
O4 C18 H18A 109.5 . . ?
O4 C18 H18B 109.5 . . ?
H18A C18 H18B 109.5 . . ?
O4 C18 H18C 109.5 . . ?
H18A C18 H18C 109.5 . . ?
H18B C18 H18C 109.5 . . ?
O5 C19 H19A 109.5 . . ?
O5 C19 H19B 109.5 . . ?
H19A C19 H19B 109.5 . . ?
O5 C19 H19C 109.5 . . ?
H19A C19 H19C 109.5 . . ?
H19B C19 H19C 109.5 . . ?
C21 C20 O5 123.0(8) . . ?
C21 C20 C25 122.8(8) . . ?
O5 C20 C25 114.2(7) . . ?
C20 C21 C22 117.8(9) . . ?
C20 C21 H21A 121.1 . . ?
C22 C21 H21A 121.1 . . ?
C23 C22 C21 120.5(8) . . ?
C23 C22 H22A 119.8 . . ?
C21 C22 H22A 119.8 . . ?
C22 C23 C24 122.1(8) . . ?
C22 C23 H23A 118.9 . . ?
C24 C23 H23A 118.9 . . ?
C23 C24 C25 118.8(8) . . ?
C23 C24 C26 116.7(8) . . ?
C25 C24 C26 124.5(7) . . ?
O6 C25 C20 118.2(7) . . ?
O6 C25 C24 124.0(7) . . ?
C20 C25 C24 117.7(7) . . ?
N3 C26 C24 129.3(8) . . ?
N3 C26 H26A 115.3 . . ?
C24 C26 H26A 115.3 . . ?
C28 C27 N3 110.0(8) . . ?
C28 C27 H27A 109.7 . . ?
N3 C27 H27A 109.7 . . ?
C28 C27 H27B 109.7 . . ?
N3 C27 H27B 109.7 . . ?
H27A C27 H27B 108.2 . . ?
C27 C28 N4 109.3(8) . . ?
C27 C28 H28A 109.8 . . ?
N4 C28 H28A 109.8 . . ?
C27 C28 H28B 109.8 . . ?
N4 C28 H28B 109.8 . . ?
H28A C28 H28B 108.3 . . ?
N4 C29 C30 127.7(8) . . ?
N4 C29 H29A 116.1 . . ?
C30 C29 H29A 116.1 . . ?
C35 C30 C31 120.2(8) . . ?
C35 C30 C29 122.6(8) . . ?
C31 C30 C29 117.2(8) . . ?
C32 C31 C30 121.4(8) . . ?
C32 C31 H31A 119.3 . . ?
C30 C31 H31A 119.3 . . ?
C31 C32 C33 118.3(9) . . ?
C31 C32 H32A 120.8 . . ?
C33 C32 H32A 120.8 . . ?
C34 C33 C32 121.4(9) . . ?
C34 C33 H33A 119.3 . . ?
C32 C33 H33A 119.3 . . ?
O8 C34 C33 117.9(8) . . ?
O8 C34 C35 120.7(7) . . ?
C33 C34 C35 121.4(8) . . ?
O7 C35 C30 122.2(8) . . ?
O7 C35 C34 120.8(7) . . ?
C30 C35 C34 117.0(7) . . ?
O8 C36 H36A 109.5 . . ?
O8 C36 H36B 109.5 . . ?
H36A C36 H36B 109.5 . . ?
O8 C36 H36C 109.5 . . ?
H36A C36 H36C 109.5 . . ?
H36B C36 H36C 109.5 . . ?
O9 C37 O10 122.8(10) . . ?
O9 C37 C38 119.0(11) . . ?
O10 C37 C38 117.7(11) . . ?
C37 C38 H38A 109.5 . . ?
C37 C38 H38B 109.5 . . ?
H38A C38 H38B 109.5 . . ?
C37 C38 H38C 109.5 . . ?
H38A C38 H38C 109.5 . . ?
H38B C38 H38C 109.5 . . ?
O12 C39 O11 122.0(7) . . ?
O12 C39 C40 120.5(8) . . ?
O11 C39 C40 117.5(8) . . ?
O12 C39 Tb2 57.4(4) . . ?
O11 C39 Tb2 64.7(4) . . ?
C40 C39 Tb2 175.5(6) . . ?
C39 C40 H40A 109.5 . . ?
C39 C40 H40B 109.5 . . ?
H40A C40 H40B 109.5 . . ?
C39 C40 H40C 109.5 . . ?
H40A C40 H40C 109.5 . . ?
H40B C40 H40C 109.5 . . ?
O13 C41 O14 120.1(7) . . ?
O13 C41 C42 121.7(7) . . ?
O14 C41 C42 118.2(6) . . ?
O13 C41 Tb1 60.4(4) . . ?
O14 C41 Tb1 59.7(4) . . ?
C42 C41 Tb1 177.7(5) . . ?
C41 C42 H42A 109.5 . . ?
C41 C42 H42B 109.5 . . ?
H42A C42 H42B 109.5 . . ?
C41 C42 H42C 109.5 . . ?
H42A C42 H42C 109.5 . . ?
H42B C42 H42C 109.5 . . ?
O15 C43 O16 119.3(7) . . ?
O15 C43 C44 123.1(7) . . ?
O16 C43 C44 117.7(7) . . ?
O15 C43 Tb2 58.2(4) . . ?
O16 C43 Tb2 61.1(4) . . ?
C44 C43 Tb2 178.6(6) . . ?
O18 C45 O17 120.4(7) . . ?
O18 C45 C46 120.4(7) . . ?
O17 C45 C46 119.2(7) . . ?
O18 C45 Tb3 58.5(4) . . ?
O17 C45 Tb3 62.0(4) . . ?
C46 C45 Tb3 174.4(6) . . ?
C45 C46 H46A 109.5 . . ?
C45 C46 H46B 109.5 . . ?
H46A C46 H46B 109.5 . . ?
C45 C46 H46C 109.5 . . ?
H46A C46 H46C 109.5 . . ?
H46B C46 H46C 109.5 . . ?
C49 O19 C48 112.3(9) . . ?
C49 C50 H50A 109.5 . . ?
C49 C50 H50B 109.5 . . ?
H50A C50 H50B 109.5 . . ?
C49 C50 H50C 109.5 . . ?
H50A C50 H50C 109.5 . . ?
H50B C50 H50C 109.5 . . ?
O19 C49 C50 109.3(10) . . ?
O19 C49 H49B 109.8 . . ?
C50 C49 H49B 109.8 . . ?
O19 C49 H49A 109.8 . . ?
C50 C49 H49A 109.8 . . ?
H49B C49 H49A 108.3 . . ?
C47 C48 O19 118.2(11) . . ?
C47 C48 H48B 107.8 . . ?
O19 C48 H48B 107.8 . . ?
C47 C48 H48A 107.8 . . ?
O19 C48 H48A 107.8 . . ?
H48B C48 H48A 107.1 . . ?
C48 C47 H47A 109.5 . . ?
C48 C47 H47B 109.5 . . ?
H47A C47 H47B 109.5 . . ?
C48 C47 H47C 109.5 . . ?
H47A C47 H47C 109.5 . . ?
H47B C47 H47C 109.5 . . ?
O20 O20 C51 114(3) 3_676 . ?
O20 O20 H20A 10.1 3_676 . ?
C51 O20 H20A 104.5 . . ?
O20 C51 H51C 109.5 . . ?
O20 C51 H51A 109.5 . . ?
H51C C51 H51A 109.5 . . ?
O20 C51 H51B 109.5 . . ?
H51C C51 H51B 109.5 . . ?
H51A C51 H51B 109.5 . . ?

loop_
_geom_bond_atom_site_label_1
_geom_bond_atom_site_label_2
_geom_bond_distance
_geom_bond_site_symmetry_2
_geom_bond_publ_flag
Tb1 O2 2.227(5) . ?
Tb1 O9 2.300(5) . ?
Tb1 O3 2.376(5) . ?
Tb1 O11 2.380(5) . ?
Tb1 O14 2.444(5) . ?
Tb1 O13 2.462(5) . ?
Tb1 N1 2.506(6) . ?
Tb1 N2 2.518(6) . ?
Tb1 C41 2.826(8) . ?
Tb1 Tb2 3.7094(9) . ?
Tb2 O14 2.381(5) . ?
Tb2 O17 2.380(5) . ?
Tb2 O3 2.411(5) . ?
Tb2 O6 2.424(5) . ?
Tb2 O12 2.465(5) . ?
Tb2 O15 2.503(5) . ?
Tb2 O5 2.544(5) . ?
Tb2 O4 2.552(5) . ?
Tb2 O16 2.566(5) . ?
Tb2 O11 2.622(5) . ?
Tb2 C39 2.901(8) . ?
Tb2 C43 2.927(8) . ?
Tb3 O7 2.232(5) . ?
Tb3 O10 2.259(7) 2 ?
Tb3 O16 2.375(5) . ?
Tb3 O6 2.395(5) . ?
Tb3 O18 2.425(5) . ?
Tb3 N3 2.491(7) . ?
Tb3 O17 2.500(5) . ?
Tb3 N4 2.514(7) . ?
Tb3 C45 2.831(7) . ?
N1 C8 1.285(10) . ?
N1 C9 1.450(10) . ?
N2 C11 1.273(10) . ?
N2 C10 1.467(10) . ?
N3 C26 1.264(12) . ?
N3 C27 1.507(12) . ?
N4 C29 1.277(12) . ?
N4 C28 1.466(12) . ?
O1 C2 1.391(10) . ?
O1 C1 1.421(12) . ?
O2 C7 1.298(9) . ?
O3 C17 1.322(8) . ?
O4 C16 1.377(8) . ?
O4 C18 1.437(9) . ?
O5 C20 1.390(9) . ?
O5 C19 1.439(10) . ?
O6 C25 1.327(9) . ?
O7 C35 1.320(9) . ?
O8 C34 1.367(11) . ?
O8 C36 1.432(12) . ?
O9 C37 1.236(11) . ?
O10 C37 1.256(12) . ?
O10 Tb3 2.259(7) 2_545 ?
O11 C39 1.269(10) . ?
O12 C39 1.249(10) . ?
O13 C41 1.235(9) . ?
O14 C41 1.290(9) . ?
O15 C43 1.254(9) . ?
O16 C43 1.283(9) . ?
O17 C45 1.278(9) . ?
O18 C45 1.249(9) . ?
C1 H1A 0.9600 . ?
C1 H1B 0.9600 . ?
C1 H1C 0.9600 . ?
C2 C3 1.376(12) . ?
C2 C7 1.419(11) . ?
C3 C4 1.368(14) . ?
C3 H3A 0.9300 . ?
C4 C5 1.382(14) . ?
C4 H4A 0.9300 . ?
C5 C6 1.409(12) . ?
C5 H5A 0.9300 . ?
C6 C7 1.408(11) . ?
C6 C8 1.451(12) . ?
C8 H8A 0.9300 . ?
C9 C10 1.512(12) . ?
C9 H9A 0.9700 . ?
C9 H9B 0.9700 . ?
C10 H10A 0.9700 . ?
C10 H10B 0.9700 . ?
C11 C12 1.448(11) . ?
C11 H11A 0.9300 . ?
C12 C17 1.407(10) . ?
C12 C13 1.425(10) . ?
C13 C14 1.352(11) . ?
C13 H13A 0.9300 . ?
C14 C15 1.382(11) . ?
C14 H14A 0.9300 . ?
C15 C16 1.376(10) . ?
C15 H15A 0.9300 . ?
C16 C17 1.414(10) . ?
C18 H18A 0.9600 . ?
C18 H18B 0.9600 . ?
C18 H18C 0.9600 . ?
C19 H19A 0.9600 . ?
C19 H19B 0.9600 . ?
C19 H19C 0.9600 . ?
C20 C21 1.383(12) . ?
C20 C25 1.398(12) . ?
C21 C22 1.410(13) . ?
C21 H21A 0.9300 . ?
C22 C23 1.360(14) . ?
C22 H22A 0.9300 . ?
C23 C24 1.387(12) . ?
C23 H23A 0.9300 . ?
C24 C25 1.425(11) . ?
C24 C26 1.453(13) . ?
C26 H26A 0.9300 . ?
C27 C28 1.454(14) . ?
C27 H27A 0.9700 . ?
C27 H27B 0.9700 . ?
C28 H28A 0.9700 . ?
C28 H28B 0.9700 . ?
C29 C30 1.432(13) . ?
C29 H29A 0.9300 . ?
C30 C35 1.402(11) . ?
C30 C31 1.425(12) . ?
C31 C32 1.364(14) . ?
C31 H31A 0.9300 . ?
C32 C33 1.396(13) . ?
C32 H32A 0.9300 . ?
C33 C34 1.376(12) . ?
C33 H33A 0.9300 . ?
C34 C35 1.416(12) . ?
C36 H36A 0.9600 . ?
C36 H36B 0.9600 . ?
C36 H36C 0.9600 . ?
C37 C38 1.47(2) . ?
C38 H38A 0.9600 . ?
C38 H38B 0.9600 . ?
C38 H38C 0.9600 . ?
C39 C40 1.515(12) . ?
C40 H40A 0.9600 . ?
C40 H40B 0.9600 . ?
C40 H40C 0.9600 . ?
C41 C42 1.495(11) . ?
C42 H42A 0.9600 . ?
C42 H42B 0.9600 . ?
C42 H42C 0.9600 . ?
C43 C44 1.501(11) . ?
C45 C46 1.507(11) . ?
C46 H46A 0.9600 . ?
C46 H46B 0.9600 . ?
C46 H46C 0.9600 . ?
O19 C49 1.413(12) . ?
O19 C48 1.591(16) . ?
C50 C49 1.450(15) . ?
C50 H50A 0.9600 . ?
C50 H50B 0.9600 . ?
C50 H50C 0.9600 . ?
C49 H49B 0.9700 . ?
C49 H49A 0.9700 . ?
C48 C47 1.51(2) . ?
C48 H48B 0.9700 . ?
C48 H48A 0.9700 . ?
C47 H47A 0.9600 . ?
C47 H47B 0.9600 . ?
C47 H47C 0.9600 . ?
O20 O20 1.38(5) 3_676 ?
O20 C51 1.45(4) . ?
O20 H20A 0.8499 . ?
C51 H51C 0.9600 . ?
C51 H51A 0.9600 . ?
C51 H51B 0.9600 . ?
